data_1528720
loop_
_publ_author_name
'Mariolacos, K.'

_publ_section_title
;
 Die Kristallstruktur von Pb Te O3
;
_journal_name_full
;
Anzeiger der Oesterreichischen Akademie der Wissenschaften, 
Mathematisch-Naturwissenschaftliche Klasse
;
_journal_page_first 129
_journal_page_last 131
_journal_volume 106
_journal_year 1969
_chemical_formula_sum 'O3 Pb Te'
_chemical_name_systematic 'Pb Te O3'
_space_group_IT_number 15
_symmetry_space_group_name_Hall '-C 2yc'
_symmetry_space_group_name_H-M 'C 1 2/c 1'
_cell_angle_alpha 90
_cell_angle_beta 106
_cell_angle_gamma 90
_cell_formula_units_Z 24
_cell_length_a 26.73
_cell_length_b 4.6
_cell_length_c 18.06
_cell_volume 2134.598
_citation_journal_id_ASTM OSAWA8
_cod_data_source_file Mariolacos_OSAWA8_1969_403.cif
_cod_data_source_block O3Pb1Te1
_cod_original_formula_sum 'O3 Pb1 Te1'
_cod_database_code 1528720

loop_
_symmetry_equiv_pos_as_xyz
x,y,z
-x,y,-z+1/2
-x,-y,-z
x,-y,z-1/2
x+1/2,y+1/2,z
-x+1/2,y+1/2,-z+1/2
-x+1/2,-y+1/2,-z
x+1/2,-y+1/2,z-1/2

loop_
_atom_site_label
_atom_site_type_symbol
_atom_site_fract_x
_atom_site_fract_y
_atom_site_fract_z
_atom_site_occupancy
_atom_site_U_iso_or_equiv
O5 O-2 0.1168 0.6436 0.4257 1 0.0
O1 O-2 0.2151 0.2677 0.199 1 0.0
O4 O-2 0.2198 0.6198 0.3959 1 0.0
Te3 Te+4 0.0694 0.248 0.2075 1 0.0
Te1 Te+4 0.0476 0.7301 0.3677 1 0.0
O7 O-2 0.0554 0.1519 0.3695 1 0.0
O2 O-2 0.1356 0.2813 0.2842 1 0.0
O6 O-2 0.0156 0.6741 0.4539 1 0.0
O9 O-2 0.1826 0.8203 0.0916 1 0.0
O3 O-2 0.0969 0.3463 0.124 1 0.0
Pb2 Pb+2 0.1837 0.7131 0.2359 1 0.0
Te2 Te+4 0.2076 0.1966 0.0931 1 0.0
Pb3 Pb+2 0.0664 0.7229 0.0435 1 0.0
O8 O-2 0.0655 0.8203 0.1951 1 0.0
Pb1 Pb+2 0.1622 0.2524 0.4139 1 0.0
